data_4060747
loop_
_publ_author_name
'Masako Terada'
'Munetaka Akita'

_publ_section_title
;
 Formal Hydrogenation of a Permetalated Ethene, (\m4-C\\db
 C)Fe2Ru2(\h5-C5Me5)2(CO)8(dppm), via Successive Protonation-Hydride
 Reduction Leading to C2Hn Cluster Compounds
;
_journal_name_full Organometallics
_journal_page_first 355
_journal_page_last 364
_journal_paper_doi 10.1021/om020722u
_journal_volume 22
_journal_year 2003
_chemical_formula_moiety 'C33 H35 Cl Fe2 O10 Ru2 '
_chemical_formula_sum 'C33 H35 Cl Fe2 O10 Ru2'
_chemical_formula_weight 940.92
_space_group_IT_number 14
_symmetry_cell_setting monoclinic
_symmetry_Int_Tables_number 14
_symmetry_space_group_name_Hall '-P 2yn'
_symmetry_space_group_name_H-M 'P 1 21/n 1'
_cell_angle_alpha 90
_cell_angle_beta 101.139(4)
_cell_angle_gamma 90
_cell_formula_units_Z 4
_cell_length_a 15.920(6)
_cell_length_b 11.830(1)
_cell_length_c 18.874(2)
_cell_measurement_temperature 213
_cell_volume 3487(1)
_computing_data_reduction 'teXsan Ver. 1.11'
_computing_publication_material 'teXsan Ver. 1.11'
_computing_structure_refinement SHELXL97
_computing_structure_solution SHELXS86
_diffrn_radiation_type 'Mo K\a'
_diffrn_radiation_wavelength 0.7107
_diffrn_reflns_av_R_equivalents 0.000
_diffrn_reflns_limit_h_max 20
_diffrn_reflns_limit_h_min 0
_diffrn_reflns_limit_k_max 15
_diffrn_reflns_limit_k_min 0
_diffrn_reflns_limit_l_max 24
_diffrn_reflns_limit_l_min -23
_diffrn_reflns_number 6609
_diffrn_reflns_theta_max 27.51
_exptl_absorpt_coefficient_mu 1.796
_exptl_absorpt_correction_type none
_exptl_crystal_colour 'dark purple'
_exptl_crystal_density_diffrn 1.792
_exptl_crystal_density_method 'not measured'
_exptl_crystal_description plate
_exptl_crystal_size_max 0.30
_exptl_crystal_size_mid 0.30
_exptl_crystal_size_min 0.05
_refine_diff_density_max 0.99
_refine_diff_density_min -1.41
_refine_ls_extinction_coef 0.0000
_refine_ls_extinction_expression Fc^*^=kFc[1+0.001xFc^2^\l^3^/sin(2\q)]^-1/4^
_refine_ls_extinction_method SHELXL
_refine_ls_goodness_of_fit_ref 1.146
_refine_ls_number_parameters 448
_refine_ls_number_reflns 6149
_refine_ls_R_factor_gt 0.0486
_refine_ls_shift/su_max -0.0240
_refine_ls_structure_factor_coef Fsqd
_refine_ls_weighting_details 'w = 1/[\s^2^(Fo^2^) + (0.1000P)^2^+0.0000P] where P=(Fo^2^+2Fc^2^)/3'
_refine_ls_weighting_scheme calc
_refine_ls_wR_factor_ref 0.1386
_reflns_number_gt 6149
_reflns_number_total 6609
_reflns_threshold_expression >2.0sigma(I)
_cod_original_formula_sum 'C33 H35 Cl Fe2 O10 Ru2 '
_cod_database_code 4060747

loop_
_symmetry_equiv_pos_as_xyz
x,y,z
1/2-x,1/2+y,1/2-z
-x,-y,-z
1/2+x,1/2-y,1/2+z

loop_
_atom_site_label
_atom_site_type_symbol
_atom_site_fract_x
_atom_site_fract_y
_atom_site_fract_z
_atom_site_U_iso_or_equiv
_atom_site_adp_type
_atom_site_occupancy
_atom_site_calc_flag
Ru(1) Ru 0.10696(2) 0.19680(3) 0.18952(2) 0.0264(1) Uani 1.00 d
Ru(2) Ru 0.11098(2) 0.13552(3) 0.34232(2) 0.0254(1) Uani 1.00 d
Fe(1) Fe -0.04437(4) 0.29703(6) 0.12670(3) 0.0255(2) Uani 1.00 d
Fe(2) Fe -0.02548(4) 0.22591(6) 0.38811(3) 0.0248(2) Uani 1.00 d
Cl(1) Cl -0.0728(1) -0.2021(2) 0.2467(1) 0.0656(5) Uani 1.00 d
O(1) O 0.0496(2) 0.0309(3) 0.1746(2) 0.0314(7) Uani 1.00 d
O(2) O 0.0377(2) -0.0035(3) 0.2903(2) 0.0290(7) Uani 1.00 d
O(11) O 0.2567(3) 0.1124(5) 0.1257(3) 0.067(1) Uani 1.00 d
O(12) O 0.1953(3) 0.4147(4) 0.2355(2) 0.052(1) Uani 1.00 d
O(13) O 0.0857(3) 0.2882(4) 0.0364(2) 0.047(1) Uani 1.00 d
O(14) O 0.0024(3) 0.5285(4) 0.1681(3) 0.059(1) Uani 1.00 d
O(15) O 0.2370(3) -0.0506(4) 0.4014(2) 0.0478(10) Uani 1.00 d
O(16) O 0.2346(3) 0.3165(4) 0.4042(2) 0.051(1) Uani 1.00 d
O(17) O 0.0761(3) 0.0701(4) 0.4900(2) 0.0416(9) Uani 1.00 d
O(18) O -0.1473(3) 0.0494(4) 0.3334(2) 0.051(1) Uani 1.00 d
C(1) C -0.0073(3) 0.2536(4) 0.2260(2) 0.0256(9) Uani 1.00 d
C(2) C 0.0010(3) 0.2373(4) 0.2931(3) 0.0253(9) Uani 1.00 d
C(3) C 0.0334(3) -0.0290(4) 0.2248(2) 0.0272(9) Uani 1.00 d
C(4) C 0.0110(3) -0.1525(5) 0.2052(3) 0.035(1) Uani 1.00 d
C(5) C 0.0966(3) -0.2275(4) 0.2299(3) 0.031(1) Uani 1.00 d
C(11) C 0.2029(3) 0.1402(5) 0.1520(3) 0.041(1) Uani 1.00 d
C(12) C 0.1625(3) 0.3325(5) 0.2156(3) 0.037(1) Uani 1.00 d
C(13) C 0.0565(3) 0.2719(5) 0.0879(3) 0.035(1) Uani 1.00 d
C(14) C -0.0143(4) 0.4368(5) 0.1513(3) 0.038(1) Uani 1.00 d
C(15) C 0.1939(3) 0.0221(5) 0.3791(3) 0.034(1) Uani 1.00 d
C(16) C 0.1850(3) 0.2481(5) 0.3820(3) 0.035(1) Uani 1.00 d
C(17) C 0.0553(3) 0.1191(4) 0.4358(3) 0.031(1) Uani 1.00 d
C(18) C -0.0987(3) 0.1164(4) 0.3554(3) 0.033(1) Uani 1.00 d
C(30) C -0.1639(3) 0.3605(4) 0.0762(3) 0.0299(10) Uani 1.00 d
C(31) C -0.1773(3) 0.2713(5) 0.1234(3) 0.0310(10) Uani 1.00 d
C(32) C -0.1420(3) 0.1707(4) 0.1001(3) 0.0306(10) Uani 1.00 d
C(33) C -0.1095(3) 0.1970(5) 0.0374(3) 0.034(1) Uani 1.00 d
C(34) C -0.1210(3) 0.3142(5) 0.0231(2) 0.0306(10) Uani 1.00 d
C(35) C -0.1973(4) 0.4789(5) 0.0779(3) 0.041(1) Uani 1.00 d
C(36) C -0.2287(4) 0.2759(6) 0.1826(3) 0.043(1) Uani 1.00 d
C(37) C -0.1526(4) 0.0563(5) 0.1310(4) 0.047(1) Uani 1.00 d
C(38) C -0.0728(4) 0.1119(6) -0.0071(3) 0.049(1) Uani 1.00 d
C(39) C -0.0964(4) 0.3752(5) -0.0395(3) 0.040(1) Uani 1.00 d
C(40) C 0.0033(3) 0.4007(4) 0.4120(3) 0.033(1) Uani 1.00 d
C(41) C 0.0194(4) 0.3372(4) 0.4773(3) 0.034(1) Uani 1.00 d
C(42) C -0.0571(4) 0.2827(4) 0.4854(3) 0.035(1) Uani 1.00 d
C(43) C -0.1230(3) 0.3147(4) 0.4252(3) 0.034(1) Uani 1.00 d
C(44) C -0.0849(3) 0.3882(4) 0.3803(3) 0.0302(10) Uani 1.00 d
C(45) C -0.1294(4) 0.4502(5) 0.3143(3) 0.045(1) Uani 1.00 d
C(46) C 0.0622(4) 0.4786(5) 0.3833(4) 0.051(2) Uani 1.00 d
C(47) C 0.1014(4) 0.3352(6) 0.5314(3) 0.053(2) Uani 1.00 d
C(48) C -0.0710(5) 0.2109(5) 0.5479(3) 0.057(2) Uani 1.00 d
C(49) C -0.2154(4) 0.2840(6) 0.4165(4) 0.051(2) Uani 1.00 d
H(1) H 0.166(4) 0.148(6) 0.260(3) 0.0531(2) Uiso 1.00 calc
H(4) H -0.0070 -0.1579 0.1542 0.0423 Uiso 1.00 calc
H(5A) H 0.0845 -0.3050(6) 0.217(2) 0.0309 Uiso 1.00 calc
H(5B) H 0.1154 -0.222(2) 0.2812(4) 0.0309 Uiso 1.00 calc
H(5C) H 0.1408 -0.200(2) 0.206(1) 0.0309 Uiso 1.00 calc
H(35A) H -0.2564 0.4810(7) 0.055(2) 0.0411 Uiso 1.00 calc
H(35B) H -0.1648 0.5285(7) 0.053(2) 0.0411 Uiso 1.00 calc
H(35C) H -0.1919 0.503(1) 0.1271(3) 0.0411 Uiso 1.00 calc
H(36A) H -0.1937 0.251(3) 0.2272(5) 0.0432 Uiso 1.00 calc
H(36B) H -0.2775 0.227(3) 0.171(1) 0.0432 Uiso 1.00 calc
H(36C) H -0.2475 0.3520(9) 0.188(1) 0.0432 Uiso 1.00 calc
H(37A) H -0.1373 0.0596(9) 0.1827(4) 0.0468 Uiso 1.00 calc
H(37B) H -0.1161 0.0032(8) 0.113(2) 0.0468 Uiso 1.00 calc
H(37C) H -0.2111 0.033(1) 0.117(2) 0.0468 Uiso 1.00 calc
H(38A) H -0.0347 0.1491(8) -0.033(2) 0.0494 Uiso 1.00 calc
H(38B) H -0.1184 0.077(2) -0.041(2) 0.0494 Uiso 1.00 calc
H(38C) H -0.0420 0.055(2) 0.0240(4) 0.0494 Uiso 1.00 calc
H(39A) H -0.1364 0.357(2) -0.0829(4) 0.0405 Uiso 1.00 calc
H(39B) H -0.0399 0.352(2) -0.044(1) 0.0405 Uiso 1.00 calc
H(39C) H -0.0971 0.4552(6) -0.0312(9) 0.0405 Uiso 1.00 calc
H(45A) H -0.1196 0.5299(6) 0.3210(9) 0.0452 Uiso 1.00 calc
H(45B) H -0.1897 0.435(3) 0.307(1) 0.0452 Uiso 1.00 calc
H(45C) H -0.1073 0.425(2) 0.2731(4) 0.0452 Uiso 1.00 calc
H(46A) H 0.0382 0.5533(10) 0.379(2) 0.0511 Uiso 1.00 calc
H(46B) H 0.0697 0.453(2) 0.337(1) 0.0511 Uiso 1.00 calc
H(46C) H 0.1166 0.480(3) 0.416(1) 0.0511 Uiso 1.00 calc
H(47A) H 0.1487 0.329(4) 0.5068(4) 0.0529 Uiso 1.00 calc
H(47B) H 0.1015 0.272(2) 0.563(1) 0.0529 Uiso 1.00 calc
H(47C) H 0.1068 0.404(2) 0.559(2) 0.0529 Uiso 1.00 calc
H(48A) H -0.1091 0.150(2) 0.5304(4) 0.0566 Uiso 1.00 calc
H(48B) H -0.0956 0.256(1) 0.581(1) 0.0566 Uiso 1.00 calc
H(48C) H -0.0171 0.181(3) 0.572(1) 0.0566 Uiso 1.00 calc
H(49A) H -0.2444 0.340(2) 0.440(2) 0.0513 Uiso 1.00 calc
H(49B) H -0.2205 0.211(2) 0.438(2) 0.0513 Uiso 1.00 calc
H(49C) H -0.2406 0.281(4) 0.3660(4) 0.0513 Uiso 1.00 calc

loop_
_atom_site_aniso_label
_atom_site_aniso_U_11
_atom_site_aniso_U_22
_atom_site_aniso_U_33
_atom_site_aniso_U_12
_atom_site_aniso_U_13
_atom_site_aniso_U_23
Ru(1) 0.0227(2) 0.0297(2) 0.0276(2) -0.0004(1) 0.0072(1) -0.0010(1)
Ru(2) 0.0248(2) 0.0258(2) 0.0250(2) 0.0006(1) 0.0032(1) -0.0038(1)
Fe(1) 0.0262(3) 0.0258(4) 0.0248(3) 0.0003(3) 0.0056(3) 0.0009(3)
Fe(2) 0.0290(3) 0.0214(3) 0.0252(3) -0.0009(3) 0.0081(3) -0.0038(2)
Cl(1) 0.062(1) 0.057(1) 0.081(1) -0.0189(8) 0.0210(9) -0.0069(9)
O(1) 0.033(2) 0.030(2) 0.032(2) -0.001(1) 0.008(1) -0.004(1)
O(2) 0.034(2) 0.027(2) 0.026(1) -0.002(1) 0.006(1) -0.006(1)
O(11) 0.047(3) 0.082(4) 0.081(3) 0.019(2) 0.034(3) -0.003(3)
O(12) 0.055(3) 0.049(3) 0.055(2) -0.024(2) 0.017(2) -0.008(2)
O(13) 0.037(2) 0.071(3) 0.036(2) 0.004(2) 0.013(2) 0.014(2)
O(14) 0.074(3) 0.034(2) 0.068(3) -0.011(2) 0.014(2) -0.005(2)
O(15) 0.048(2) 0.044(2) 0.050(2) 0.017(2) 0.005(2) 0.004(2)
O(16) 0.038(2) 0.049(3) 0.060(3) -0.015(2) -0.004(2) -0.011(2)
O(17) 0.053(2) 0.041(2) 0.032(2) 0.010(2) 0.012(2) 0.008(2)
O(18) 0.049(2) 0.047(3) 0.059(2) -0.018(2) 0.021(2) -0.017(2)
C(1) 0.024(2) 0.025(2) 0.027(2) 0.002(2) 0.003(2) -0.005(2)
C(2) 0.021(2) 0.022(2) 0.033(2) 0.002(2) 0.005(2) -0.003(2)
C(3) 0.025(2) 0.029(2) 0.028(2) 0.000(2) 0.005(2) -0.003(2)
C(4) 0.037(3) 0.030(3) 0.037(2) 0.000(2) 0.005(2) -0.007(2)
C(5) 0.027(2) 0.012(2) 0.052(3) 0.000(2) 0.005(2) -0.016(2)
C(11) 0.032(3) 0.051(3) 0.040(3) 0.001(2) 0.010(2) 0.001(2)
C(12) 0.032(3) 0.046(3) 0.036(3) 0.000(2) 0.010(2) 0.002(2)
C(13) 0.028(2) 0.047(3) 0.030(2) -0.002(2) 0.005(2) 0.001(2)
C(14) 0.040(3) 0.037(3) 0.036(2) -0.003(2) 0.007(2) 0.002(2)
C(15) 0.033(2) 0.041(3) 0.031(2) 0.001(2) 0.009(2) -0.005(2)
C(16) 0.034(3) 0.038(3) 0.031(2) 0.005(2) 0.003(2) -0.004(2)
C(17) 0.037(3) 0.031(3) 0.028(2) 0.000(2) 0.011(2) -0.004(2)
C(18) 0.036(3) 0.030(3) 0.036(2) -0.004(2) 0.015(2) -0.006(2)
C(30) 0.024(2) 0.032(3) 0.031(2) 0.006(2) 0.000(2) -0.001(2)
C(31) 0.019(2) 0.039(3) 0.032(2) -0.002(2) -0.001(2) -0.001(2)
C(32) 0.023(2) 0.031(2) 0.036(2) -0.004(2) -0.001(2) 0.000(2)
C(33) 0.028(2) 0.036(3) 0.034(2) 0.007(2) -0.001(2) -0.008(2)
C(34) 0.030(2) 0.040(3) 0.020(2) 0.007(2) 0.001(2) 0.000(2)
C(35) 0.041(3) 0.032(3) 0.050(3) 0.011(2) 0.007(2) 0.000(2)
C(36) 0.033(3) 0.058(4) 0.040(3) -0.003(2) 0.011(2) -0.004(3)
C(37) 0.035(3) 0.033(3) 0.068(4) -0.005(2) -0.001(3) 0.004(3)
C(38) 0.049(3) 0.051(4) 0.048(3) 0.015(3) 0.010(3) -0.016(3)
C(39) 0.037(3) 0.054(4) 0.031(2) 0.009(2) 0.008(2) 0.009(2)
C(40) 0.042(3) 0.020(2) 0.037(2) -0.001(2) 0.011(2) -0.011(2)
C(41) 0.046(3) 0.029(3) 0.027(2) 0.002(2) 0.003(2) -0.015(2)
C(42) 0.054(3) 0.026(2) 0.029(2) 0.004(2) 0.018(2) -0.008(2)
C(43) 0.039(3) 0.024(2) 0.045(3) 0.003(2) 0.020(2) -0.002(2)
C(44) 0.041(3) 0.016(2) 0.035(2) 0.008(2) 0.012(2) -0.002(2)
C(45) 0.062(4) 0.035(3) 0.036(3) 0.014(3) 0.005(2) -0.005(2)
C(46) 0.056(4) 0.031(3) 0.073(4) -0.013(3) 0.030(3) -0.015(3)
C(47) 0.058(4) 0.051(4) 0.043(3) 0.010(3) -0.005(3) -0.016(3)
C(48) 0.098(5) 0.039(3) 0.044(3) 0.015(3) 0.041(4) 0.004(3)
C(49) 0.037(3) 0.042(3) 0.080(4) 0.001(2) 0.026(3) -0.009(3)

loop_
_atom_type_symbol
_atom_type_description
_atom_type_scat_dispersion_real
_atom_type_scat_dispersion_imag
_atom_type_scat_source
C C 0.003 0.002
;International Tables for Crystallography
(1992, Vol. C, Tables 4.2.6.8 and 6.1.1.4)
;
H H 0.000 0.000
;International Tables for Crystallography
(1992, Vol. C, Table 6.1.1.4)
;
O O 0.011 0.006
;International Tables for Crystallography
(1992, Vol. C, Tables 4.2.6.8 and 6.1.1.4)
;
Cl Cl 0.148 0.159
;International Tables for Crystallography
(1992, Vol. C, Tables 4.2.6.8 and 6.1.1.4)
;
Fe Fe 0.346 0.844
;International Tables for Crystallography
(1992, Vol. C, Tables 4.2.6.8 and 6.1.1.4)
;
Ru Ru -1.259 0.836
;International Tables for Crystallography
(1992, Vol. C, Tables 4.2.6.8 and 6.1.1.4)
;

loop_
_geom_angle_atom_site_label_1
_geom_angle_atom_site_label_2
_geom_angle_atom_site_label_3
_geom_angle
_geom_angle_publ_flag
Ru(2) Ru(1) Fe(1) 112.26(2) yes
Ru(2) Ru(1) O(1) 80.43(9) yes
Ru(2) Ru(1) C(1) 68.2(1) yes
Ru(2) Ru(1) C(11) 113.8(2) yes
Ru(2) Ru(1) C(12) 91.9(2) yes
Ru(2) Ru(1) C(13) 156.1(1) yes
Fe(1) Ru(1) O(1) 91.27(9) yes
Fe(1) Ru(1) C(1) 44.2(1) yes
Fe(1) Ru(1) C(11) 133.3(2) yes
Fe(1) Ru(1) C(12) 94.3(2) yes
Fe(1) Ru(1) C(13) 44.1(1) yes
O(1) Ru(1) C(1) 87.9(2) yes
O(1) Ru(1) C(11) 88.9(2) yes
O(1) Ru(1) C(12) 171.9(2) yes
O(1) Ru(1) C(13) 100.7(2) yes
C(1) Ru(1) C(11) 175.9(2) yes
C(1) Ru(1) C(12) 91.9(2) yes
C(1) Ru(1) C(13) 87.9(2) yes
C(11) Ru(1) C(12) 91.6(3) yes
C(11) Ru(1) C(13) 90.1(2) yes
C(12) Ru(1) C(13) 87.5(2) yes
Ru(1) Ru(2) Fe(2) 110.26(2) yes
Ru(1) Ru(2) O(2) 80.48(9) yes
Ru(1) Ru(2) C(2) 65.5(1) yes
Ru(1) Ru(2) C(15) 114.1(2) yes
Ru(1) Ru(2) C(16) 96.4(2) yes
Ru(1) Ru(2) C(17) 153.4(1) yes
Fe(2) Ru(2) O(2) 92.84(10) yes
Fe(2) Ru(2) C(2) 44.7(1) yes
Fe(2) Ru(2) C(15) 134.4(2) yes
Fe(2) Ru(2) C(16) 94.3(2) yes
Fe(2) Ru(2) C(17) 44.3(1) yes
O(2) Ru(2) C(2) 84.7(1) yes
O(2) Ru(2) C(15) 84.5(2) yes
O(2) Ru(2) C(16) 172.9(2) yes
O(2) Ru(2) C(17) 91.9(2) yes
C(2) Ru(2) C(15) 169.1(2) yes
C(2) Ru(2) C(16) 99.9(2) yes
C(2) Ru(2) C(17) 88.5(2) yes
C(15) Ru(2) C(16) 91.0(2) yes
C(15) Ru(2) C(17) 90.2(2) yes
C(16) Ru(2) C(17) 93.7(2) yes
Ru(1) Fe(1) C(1) 52.0(1) yes
Ru(1) Fe(1) C(13) 50.6(1) yes
Ru(1) Fe(1) C(14) 97.0(2) yes
Ru(1) Fe(1) C(30) 175.3(1) yes
Ru(1) Fe(1) C(31) 137.5(1) yes
Ru(1) Fe(1) C(32) 109.7(1) yes
Ru(1) Fe(1) C(33) 110.5(1) yes
Ru(1) Fe(1) C(34) 138.3(1) yes
C(1) Fe(1) C(13) 102.1(2) yes
C(1) Fe(1) C(14) 88.7(2) yes
C(1) Fe(1) C(30) 128.3(2) yes
C(1) Fe(1) C(31) 96.1(2) yes
C(1) Fe(1) C(32) 96.6(2) yes
C(1) Fe(1) C(33) 128.8(2) yes
C(1) Fe(1) C(34) 160.9(2) yes
C(13) Fe(1) C(14) 92.4(3) yes
C(13) Fe(1) C(30) 129.6(2) yes
C(13) Fe(1) C(31) 150.6(2) yes
C(13) Fe(1) C(32) 115.2(2) yes
C(13) Fe(1) C(33) 85.8(2) yes
C(13) Fe(1) C(34) 92.2(2) yes
C(14) Fe(1) C(30) 87.7(2) yes
C(14) Fe(1) C(31) 111.1(2) yes
C(14) Fe(1) C(32) 149.8(2) yes
C(14) Fe(1) C(33) 142.1(2) yes
C(14) Fe(1) C(34) 103.5(2) yes
C(30) Fe(1) C(31) 39.4(2) yes
C(30) Fe(1) C(32) 65.8(2) yes
C(30) Fe(1) C(33) 65.4(2) yes
C(30) Fe(1) C(34) 39.7(2) yes
C(31) Fe(1) C(32) 38.9(2) yes
C(31) Fe(1) C(33) 64.7(2) yes
C(31) Fe(1) C(34) 65.9(2) yes
C(32) Fe(1) C(33) 38.4(2) yes
C(32) Fe(1) C(34) 65.5(2) yes
C(33) Fe(1) C(34) 38.9(2) yes
Ru(2) Fe(2) C(2) 52.9(1) yes
Ru(2) Fe(2) C(17) 51.5(2) yes
Ru(2) Fe(2) C(18) 96.5(2) yes
Ru(2) Fe(2) C(40) 107.2(2) yes
Ru(2) Fe(2) C(41) 109.0(2) yes
Ru(2) Fe(2) C(42) 138.2(1) yes
Ru(2) Fe(2) C(43) 173.0(1) yes
Ru(2) Fe(2) C(44) 134.9(2) yes
C(2) Fe(2) C(17) 103.8(2) yes
C(2) Fe(2) C(18) 88.5(2) yes
C(2) Fe(2) C(40) 92.9(2) yes
C(2) Fe(2) C(41) 126.0(2) yes
C(2) Fe(2) C(42) 157.3(2) yes
C(2) Fe(2) C(43) 125.7(2) yes
C(2) Fe(2) C(44) 92.6(2) yes
C(17) Fe(2) C(18) 91.1(2) yes
C(17) Fe(2) C(40) 116.3(2) yes
C(17) Fe(2) C(41) 86.8(2) yes
C(17) Fe(2) C(42) 93.0(2) yes
C(17) Fe(2) C(43) 130.5(2) yes
C(17) Fe(2) C(44) 151.8(2) yes
C(18) Fe(2) C(40) 151.2(2) yes
C(18) Fe(2) C(41) 144.9(2) yes
C(18) Fe(2) C(42) 106.6(2) yes
C(18) Fe(2) C(43) 90.2(2) yes
C(18) Fe(2) C(44) 112.4(2) yes
C(40) Fe(2) C(41) 38.7(2) yes
C(40) Fe(2) C(42) 65.6(2) yes
C(40) Fe(2) C(43) 65.8(2) yes
C(40) Fe(2) C(44) 38.8(2) yes
C(41) Fe(2) C(42) 38.8(2) yes
C(41) Fe(2) C(43) 65.7(2) yes
C(41) Fe(2) C(44) 65.1(2) yes
C(42) Fe(2) C(43) 40.0(2) yes
C(42) Fe(2) C(44) 66.2(2) yes
C(43) Fe(2) C(44) 39.4(2) yes
Ru(1) O(1) C(3) 124.1(3) yes
Ru(2) O(2) C(3) 123.6(3) yes
Ru(1) C(1) Fe(1) 83.8(2) yes
Ru(1) C(1) C(2) 109.8(3) yes
Fe(1) C(1) C(2) 166.3(4) yes
Ru(2) C(2) Fe(2) 82.4(2) yes
Ru(2) C(2) C(1) 115.6(4) yes
Fe(2) C(2) C(1) 161.1(4) yes
O(1) C(3) O(2) 128.9(4) yes
O(1) C(3) C(4) 115.5(4) yes
O(2) C(3) C(4) 115.5(4) yes
Cl(1) C(4) C(3) 111.7(4) yes
Cl(1) C(4) C(5) 110.8(4) yes
C(3) C(4) C(5) 108.0(4) yes
Ru(1) C(11) O(11) 174.6(5) yes
Ru(1) C(12) O(12) 175.9(5) yes
Ru(1) C(13) Fe(1) 85.3(2) yes
Ru(1) C(13) O(13) 132.5(4) yes
Fe(1) C(13) O(13) 142.1(4) yes
Fe(1) C(14) O(14) 177.5(6) yes
Ru(2) C(15) O(15) 174.0(5) yes
Ru(2) C(16) O(16) 175.9(5) yes
Ru(2) C(17) Fe(2) 84.2(2) yes
Ru(2) C(17) O(17) 132.7(4) yes
Fe(2) C(17) O(17) 142.8(5) yes
Fe(2) C(18) O(18) 177.6(5) yes
Fe(1) C(30) C(31) 71.5(3) yes
Fe(1) C(30) C(34) 70.5(3) yes
Fe(1) C(30) C(35) 128.2(3) yes
C(31) C(30) C(34) 107.8(4) yes
C(31) C(30) C(35) 125.6(5) yes
C(34) C(30) C(35) 126.4(5) yes
Fe(1) C(31) C(30) 69.1(3) yes
Fe(1) C(31) C(32) 71.2(3) yes
Fe(1) C(31) C(36) 130.7(3) yes
C(30) C(31) C(32) 108.1(4) yes
C(30) C(31) C(36) 127.3(5) yes
C(32) C(31) C(36) 124.2(5) yes
Fe(1) C(32) C(31) 69.9(3) yes
Fe(1) C(32) C(33) 71.1(3) yes
Fe(1) C(32) C(37) 132.1(3) yes
C(31) C(32) C(33) 107.8(5) yes
C(31) C(32) C(37) 123.7(5) yes
C(33) C(32) C(37) 127.7(5) yes
Fe(1) C(33) C(32) 70.5(3) yes
Fe(1) C(33) C(34) 68.7(3) yes
Fe(1) C(33) C(38) 128.8(4) yes
C(32) C(33) C(34) 108.7(5) yes
C(32) C(33) C(38) 124.5(5) yes
C(34) C(33) C(38) 126.8(5) yes
Fe(1) C(34) C(30) 69.8(2) yes
Fe(1) C(34) C(33) 72.4(3) yes
Fe(1) C(34) C(39) 125.8(3) yes
C(30) C(34) C(33) 107.7(4) yes
C(30) C(34) C(39) 127.0(5) yes
C(33) C(34) C(39) 125.2(5) yes
Fe(2) C(40) C(41) 70.7(3) yes
Fe(2) C(40) C(44) 70.0(3) yes
Fe(2) C(40) C(46) 130.1(4) yes
C(41) C(40) C(44) 107.9(5) yes
C(41) C(40) C(46) 128.3(5) yes
C(44) C(40) C(46) 123.4(5) yes
Fe(2) C(41) C(40) 70.6(3) yes
Fe(2) C(41) C(42) 69.0(3) yes
Fe(2) C(41) C(47) 129.8(4) yes
C(40) C(41) C(42) 108.6(4) yes
C(40) C(41) C(47) 126.0(5) yes
C(42) C(41) C(47) 125.2(5) yes
Fe(2) C(42) C(41) 72.2(3) yes
Fe(2) C(42) C(43) 69.9(3) yes
Fe(2) C(42) C(48) 126.9(4) yes
C(41) C(42) C(43) 107.8(4) yes
C(41) C(42) C(48) 127.1(5) yes
C(43) C(42) C(48) 124.9(6) yes
Fe(2) C(43) C(42) 70.1(3) yes
Fe(2) C(43) C(44) 71.4(3) yes
Fe(2) C(43) C(49) 128.1(4) yes
C(42) C(43) C(44) 107.4(5) yes
C(42) C(43) C(49) 125.1(5) yes
C(44) C(43) C(49) 127.2(5) yes
Fe(2) C(44) C(40) 71.2(3) yes
Fe(2) C(44) C(43) 69.2(3) yes
Fe(2) C(44) C(45) 129.1(4) yes
C(40) C(44) C(43) 108.2(4) yes
C(40) C(44) C(45) 124.6(5) yes
C(43) C(44) C(45) 127.1(5) yes

loop_
_geom_bond_atom_site_label_1
_geom_bond_atom_site_label_2
_geom_bond_distance
_geom_bond_publ_flag
Ru(1) Ru(2) 2.9624(5) yes
Ru(1) Fe(1) 2.741(1) yes
Ru(1) O(1) 2.160(4) yes
Ru(1) C(1) 2.173(5) yes
Ru(1) C(11) 1.923(6) yes
Ru(1) C(12) 1.852(6) yes
Ru(1) C(13) 2.125(5) yes
Ru(2) Fe(2) 2.708(1) yes
Ru(2) O(2) 2.142(3) yes
Ru(2) C(2) 2.180(4) yes
Ru(2) C(15) 1.916(5) yes
Ru(2) C(16) 1.839(5) yes
Ru(2) C(17) 2.131(5) yes
Fe(1) C(1) 1.923(4) yes
Fe(1) C(13) 1.912(6) yes
Fe(1) C(14) 1.759(6) yes
Fe(1) C(30) 2.097(5) yes
Fe(1) C(31) 2.127(5) yes
Fe(1) C(32) 2.145(5) yes
Fe(1) C(33) 2.154(5) yes
Fe(1) C(34) 2.105(4) yes
Fe(2) C(2) 1.924(5) yes
Fe(2) C(17) 1.901(5) yes
Fe(2) C(18) 1.772(5) yes
Fe(2) C(40) 2.147(5) yes
Fe(2) C(41) 2.148(5) yes
Fe(2) C(42) 2.106(5) yes
Fe(2) C(43) 2.103(6) yes
Fe(2) C(44) 2.132(5) yes
Cl(1) C(4) 1.772(6) yes
O(1) C(3) 1.249(6) yes
O(2) C(3) 1.263(5) yes
O(11) C(11) 1.121(8) yes
O(12) C(12) 1.133(7) yes
O(13) C(13) 1.172(7) yes
O(14) C(14) 1.147(7) yes
O(15) C(15) 1.129(7) yes
O(16) C(16) 1.152(7) yes
O(17) C(17) 1.166(6) yes
O(18) C(18) 1.128(7) yes
C(1) C(2) 1.263(7) yes
C(3) C(4) 1.532(7) yes
C(4) C(5) 1.618(7) yes
C(30) C(31) 1.424(7) yes
C(30) C(34) 1.426(7) yes
C(30) C(35) 1.501(8) yes
C(31) C(32) 1.423(8) yes
C(31) C(36) 1.508(8) yes
C(32) C(33) 1.414(8) yes
C(32) C(37) 1.496(8) yes
C(33) C(34) 1.418(8) yes
C(33) C(38) 1.499(9) yes
C(34) C(39) 1.499(8) yes
C(40) C(41) 1.424(7) yes
C(40) C(44) 1.423(7) yes
C(40) C(46) 1.489(9) yes
C(41) C(42) 1.413(8) yes
C(41) C(47) 1.495(8) yes
C(42) C(43) 1.441(7) yes
C(42) C(48) 1.504(9) yes
C(43) C(44) 1.429(8) yes
C(43) C(49) 1.492(8) yes
C(44) C(45) 1.499(7) yes

loop_
_geom_contact_atom_site_label_1
_geom_contact_atom_site_label_2
_geom_contact_distance
_geom_contact_site_symmetry_2
Ru(1) Ru(2) 2.9624(5) .
Ru(1) Fe(1) 2.741(1) .
Ru(2) Fe(2) 2.708(1) .
O(11) C(46) 3.322(9) 2_545
O(11) O(12) 3.485(7) 2_545
O(11) O(16) 3.552(8) 2_545
O(12) O(15) 3.013(7) 2_555
O(12) C(15) 3.297(7) 2_555
O(12) C(11) 3.595(7) 2_555
O(13) O(15) 3.422(6) 2_555
O(14) C(39) 3.291(8) 3_565
O(14) C(5) 3.357(6) 1_565
O(15) C(12) 3.274(7) 2_545
O(15) C(39) 3.383(7) 4_555
O(15) C(35) 3.401(7) 4_555
O(15) C(48) 3.532(9) 3_556
O(16) C(33) 3.178(6) 4_555
O(16) C(34) 3.274(6) 4_555
O(16) C(38) 3.308(7) 4_555
O(16) C(39) 3.523(7) 4_555
O(17) O(17) 3.019(9) 3_556
O(17) C(48) 3.398(8) 3_556
O(17) C(17) 3.533(7) 3_556
O(17) O(18) 3.596(6) 3_556
O(18) C(35) 3.350(8) 2_445
C(38) C(38) 3.50(1) 3_555
